data_4505138
loop_
_publ_author_name
'Litvinov, Aleksey L.'
'Konarev, Dmitri V.'
'Kovalevsky, Andrey Yu.'
'Neretin, Ivan S.'
'Coppens, Philip'
'Lyubovskaya, Rimma N.'

_publ_section_title
;
 [60]Fullerene Complexes with Supramolecular Zinc Tetraphenylporphyrin
 Assemblies:&#x2009; Synthesis, Crystal Structures, and Optical Properties
;
_journal_issue 5
_journal_name_full 'Crystal Growth &amp; Design'
_journal_page_first 1807
_journal_paper_doi 10.1021/cg050095m
_journal_volume 5
_journal_year 2005
_chemical_formula_sum 'C70 H47.5 N7.5 Zn'
_chemical_formula_weight 1059.03
_chemical_melting_point ?
_chemical_name_common '[(ZnTPP)2-BPE]-BPE-C6H5CN-C7H8'
_chemical_name_systematic ?
_space_group_IT_number 2
_symmetry_cell_setting triclinic
_symmetry_space_group_name_Hall '-P 1'
_symmetry_space_group_name_H-M 'P -1'
_atom_sites_solution_hydrogens difmap
_atom_sites_solution_primary direct
_atom_sites_solution_secondary difmap
_audit_creation_method SHELXL-97
_cell_angle_alpha 82.539(2)
_cell_angle_beta 89.719(2)
_cell_angle_gamma 73.093(2)
_cell_formula_units_Z 2
_cell_length_a 11.3466(6)
_cell_length_b 11.3616(6)
_cell_length_c 21.5015(11)
_cell_measurement_reflns_used 683
_cell_measurement_temperature 90(1)
_cell_measurement_theta_max 20
_cell_measurement_theta_min 2
_cell_volume 2628.0(2)
_computing_cell_refinement 'Bruker SMART'
_computing_data_collection 'Bruker SMART'
_computing_data_reduction 'Bruker SHELXTL'
_computing_molecular_graphics 'Bruker SHELXTL'
_computing_publication_material 'Bruker SHELXTL'
_computing_structure_refinement 'SHELXL-97 (Sheldrick, 1997)'
_computing_structure_solution 'SHELXS-97 (Sheldrick, 1990)'
_diffrn_ambient_temperature 90(1)
_diffrn_measured_fraction_theta_full 0.914
_diffrn_measured_fraction_theta_max 0.914
_diffrn_measurement_device_type 'CCD area detector'
_diffrn_measurement_method 'phi and omega scans'
_diffrn_radiation_monochromator graphite
_diffrn_radiation_source 'rotating anode'
_diffrn_radiation_type MoK\a
_diffrn_radiation_wavelength 0.71073
_diffrn_reflns_av_R_equivalents 0.1221
_diffrn_reflns_av_sigmaI/netI 0.1773
_diffrn_reflns_limit_h_max 15
_diffrn_reflns_limit_h_min -15
_diffrn_reflns_limit_k_max 15
_diffrn_reflns_limit_k_min -15
_diffrn_reflns_limit_l_max 30
_diffrn_reflns_limit_l_min -30
_diffrn_reflns_number 40113
_diffrn_reflns_theta_full 30.40
_diffrn_reflns_theta_max 30.40
_diffrn_reflns_theta_min 1.88
_exptl_absorpt_coefficient_mu 0.521
_exptl_absorpt_correction_T_max 0.9498
_exptl_absorpt_correction_T_min 0.9030
_exptl_absorpt_correction_type none
_exptl_crystal_colour red
_exptl_crystal_density_diffrn 1.338
_exptl_crystal_density_method 'not measured'
_exptl_crystal_description parallelepiped
_exptl_crystal_F_000 1100
_exptl_crystal_size_max 0.20
_exptl_crystal_size_mid 0.20
_exptl_crystal_size_min 0.10
_refine_diff_density_max 1.140
_refine_diff_density_min -1.974
_refine_diff_density_rms 0.120
_refine_ls_extinction_method none
_refine_ls_goodness_of_fit_ref 0.983
_refine_ls_hydrogen_treatment 'riding model or ideal CH3 groups'
_refine_ls_matrix_type full
_refine_ls_number_parameters 721
_refine_ls_number_reflns 14542
_refine_ls_number_restraints 7
_refine_ls_restrained_S_all 0.983
_refine_ls_R_factor_all 0.1762
_refine_ls_R_factor_gt 0.0821
_refine_ls_shift/su_max 0.002
_refine_ls_shift/su_mean <0.001
_refine_ls_structure_factor_coef Fsqd
_refine_ls_weighting_details 'calc w=1/[\s^2^(Fo^2^)+(0.1091P)^2^+0.0000P] where P=(Fo^2^+2Fc^2^)/3'
_refine_ls_weighting_scheme calc
_refine_ls_wR_factor_gt 0.1955
_refine_ls_wR_factor_ref 0.2353
_reflns_number_gt 6511
_reflns_number_total 14542
_reflns_threshold_expression >2sigma(I)
_cod_data_source_file cg050095msi20050315_045306.cif
_cod_data_source_block zntppbpe
_cod_depositor_comments
;
The following automatic conversions were performed:

'_chemical_melting_point' value 'not measured' was changed to '?' -
the value is undefined or not given.

'_symmetry_cell_setting' value
'Triclinic' changed to 'triclinic' according to
/home/saulius/struct/CIF-dictionaries/cif_core.dic dictionary named
'cif_core.dic' version 2.4.1 from 2010-06-29.

Automatic conversion script
Id: cif_fix_values 1715 2011-07-08 13:25:40Z adriana 
;
_cod_original_sg_symbol_H-M P-1
_cod_original_formula_sum 'C70 H47.50 N7.50 Zn'
_cod_database_code 4505138

loop_
_symmetry_equiv_pos_as_xyz
'x, y, z'
'-x, -y, -z'

loop_
_atom_site_label
_atom_site_type_symbol
_atom_site_fract_x
_atom_site_fract_y
_atom_site_fract_z
_atom_site_U_iso_or_equiv
_atom_site_adp_type
_atom_site_occupancy
_atom_site_symmetry_multiplicity
_atom_site_calc_flag
_atom_site_refinement_flags
Zn1 Zn 0.73340(5) 1.65834(5) 0.71953(2) 0.02444(15) Uani 1 1 d .
N1 N 0.8648(3) 1.5053(4) 0.69577(16) 0.0251(8) Uani 1 1 d .
N2 N 0.8738(3) 1.7201(4) 0.75080(17) 0.0265(8) Uani 1 1 d .
N3 N 0.6168(3) 1.8374(4) 0.71703(17) 0.0273(8) Uani 1 1 d .
N4 N 0.6053(3) 1.6196(4) 0.66409(16) 0.0257(8) Uani 1 1 d .
N5 N 0.6817(3) 1.5951(4) 0.81140(17) 0.0277(8) Uani 1 1 d .
N6 N 0.1100(5) 1.5914(5) 0.9538(2) 0.0535(13) Uani 1 1 d .
C1 C 0.9861(4) 1.4644(4) 0.7159(2) 0.0260(10) Uani 1 1 d .
C2 C 1.0426(4) 1.3436(4) 0.6982(2) 0.0298(10) Uani 1 1 d .
H2A H 1.1256 1.2946 0.7072 0.036 Uiso 1 1 calc R
C3 C 0.9555(4) 1.3121(4) 0.6661(2) 0.0292(10) Uani 1 1 d .
H3A H 0.9659 1.2377 0.6482 0.035 Uiso 1 1 calc R
C4 C 0.8444(4) 1.4145(4) 0.6649(2) 0.0259(9) Uani 1 1 d .
C5 C 0.7315(4) 1.4184(4) 0.6363(2) 0.0256(9) Uani 1 1 d .
C6 C 0.6230(4) 1.5159(4) 0.6348(2) 0.0260(10) Uani 1 1 d .
C7 C 0.5135(4) 1.5250(4) 0.5991(2) 0.0299(10) Uani 1 1 d .
H7A H 0.5020 1.4662 0.5739 0.036 Uiso 1 1 calc R
C8 C 0.4300(4) 1.6328(4) 0.6080(2) 0.0289(10) Uani 1 1 d .
H8A H 0.3482 1.6634 0.5907 0.035 Uiso 1 1 calc R
C9 C 0.4874(4) 1.6927(4) 0.6483(2) 0.0249(9) Uani 1 1 d .
C10 C 0.4341(4) 1.8129(4) 0.6646(2) 0.0262(10) Uani 1 1 d .
C11 C 0.4954(4) 1.8788(4) 0.6962(2) 0.0257(9) Uani 1 1 d .
C12 C 0.4404(4) 2.0013(4) 0.7132(2) 0.0289(10) Uani 1 1 d .
H12A H 0.3578 2.0513 0.7040 0.035 Uiso 1 1 calc R
C13 C 0.5273(4) 2.0318(4) 0.7443(2) 0.0280(10) Uani 1 1 d .
H13A H 0.5172 2.1070 0.7614 0.034 Uiso 1 1 calc R
C14 C 0.6386(4) 1.9297(4) 0.7469(2) 0.0277(10) Uani 1 1 d .
C15 C 0.7501(4) 1.9254(4) 0.7754(2) 0.0281(10) Uani 1 1 d .
C16 C 0.8593(4) 1.8276(4) 0.7764(2) 0.0257(9) Uani 1 1 d .
C17 C 0.9729(4) 1.8221(5) 0.8082(2) 0.0300(10) Uani 1 1 d .
H17A H 0.9873 1.8840 0.8303 0.036 Uiso 1 1 calc R
C18 C 1.0548(4) 1.7124(5) 0.8005(2) 0.0308(10) Uani 1 1 d .
H18A H 1.1383 1.6833 0.8155 0.037 Uiso 1 1 calc R
C19 C 0.9922(4) 1.6480(5) 0.7655(2) 0.0278(10) Uani 1 1 d .
C20 C 1.0464(4) 1.5293(4) 0.7491(2) 0.0265(10) Uani 1 1 d .
C21 C 0.7304(4) 1.3104(4) 0.6040(2) 0.0249(9) Uani 1 1 d .
C22 C 0.7860(4) 1.2937(5) 0.5466(2) 0.0298(10) Uani 1 1 d .
H22A H 0.8249 1.3523 0.5277 0.036 Uiso 1 1 calc R
C23 C 0.7853(4) 1.1936(4) 0.5170(2) 0.0291(10) Uani 1 1 d .
H23A H 0.8218 1.1846 0.4773 0.035 Uiso 1 1 calc R
C24 C 0.7318(4) 1.1059(5) 0.5448(2) 0.0315(11) Uani 1 1 d .
H24A H 0.7326 1.0361 0.5247 0.038 Uiso 1 1 calc R
C25 C 0.6774(4) 1.1199(5) 0.6017(2) 0.0308(10) Uani 1 1 d .
H25A H 0.6410 1.0596 0.6210 0.037 Uiso 1 1 calc R
C26 C 0.6758(4) 1.2231(4) 0.6310(2) 0.0286(10) Uani 1 1 d .
H26A H 0.6367 1.2334 0.6699 0.034 Uiso 1 1 calc R
C27 C 0.3016(4) 1.8735(4) 0.6463(2) 0.0252(9) Uani 1 1 d .
C28 C 0.2633(4) 1.9873(4) 0.6079(2) 0.0285(10) Uani 1 1 d .
H28A H 0.3228 2.0268 0.5924 0.034 Uiso 1 1 calc R
C29 C 0.1407(4) 2.0429(5) 0.5921(2) 0.0317(11) Uani 1 1 d .
H29A H 0.1167 2.1196 0.5651 0.038 Uiso 1 1 calc R
C30 C 0.0522(4) 1.9890(5) 0.6148(2) 0.0306(11) Uani 1 1 d .
H30A H -0.0326 2.0295 0.6049 0.037 Uiso 1 1 calc R
C31 C 0.0881(4) 1.8752(4) 0.6523(2) 0.0301(10) Uani 1 1 d .
H31A H 0.0280 1.8363 0.6676 0.036 Uiso 1 1 calc R
C32 C 0.2116(4) 1.8182(4) 0.6676(2) 0.0282(10) Uani 1 1 d .
H32A H 0.2356 1.7397 0.6930 0.034 Uiso 1 1 calc R
C33 C 0.7532(4) 2.0323(5) 0.8079(2) 0.0292(10) Uani 1 1 d .
C34 C 0.8161(5) 2.1168(5) 0.7833(2) 0.0369(12) Uani 1 1 d .
H34A H 0.8566 2.1061 0.7448 0.044 Uiso 1 1 calc R
C35 C 0.8202(5) 2.2146(5) 0.8139(2) 0.0385(12) Uani 1 1 d .
H35A H 0.8620 2.2716 0.7962 0.046 Uiso 1 1 calc R
C36 C 0.7635(5) 2.2298(5) 0.8705(3) 0.0412(13) Uani 1 1 d .
H36A H 0.7681 2.2962 0.8921 0.049 Uiso 1 1 calc R
C37 C 0.7001(5) 2.1488(5) 0.8958(2) 0.0391(12) Uani 1 1 d .
H37A H 0.6594 2.1602 0.9343 0.047 Uiso 1 1 calc R
C38 C 0.6966(4) 2.0500(5) 0.8639(2) 0.0329(11) Uani 1 1 d .
H38A H 0.6540 1.9936 0.8816 0.039 Uiso 1 1 calc R
C39 C 1.1787(4) 1.4663(5) 0.7670(2) 0.0314(11) Uani 1 1 d .
C40 C 1.2673(4) 1.4583(5) 0.7230(2) 0.0354(11) Uani 1 1 d .
H40A H 1.2445 1.4962 0.6810 0.043 Uiso 1 1 calc R
C41 C 1.3898(5) 1.3958(5) 0.7388(3) 0.0425(13) Uani 1 1 d .
H41A H 1.4506 1.3908 0.7080 0.051 Uiso 1 1 calc R
C42 C 1.4221(5) 1.3415(5) 0.7990(3) 0.0431(13) Uani 1 1 d .
H42A H 1.5058 1.2970 0.8098 0.052 Uiso 1 1 calc R
C43 C 1.3354(5) 1.3502(5) 0.8445(3) 0.0470(14) Uani 1 1 d .
H43A H 1.3589 1.3135 0.8865 0.056 Uiso 1 1 calc R
C44 C 1.2141(5) 1.4130(5) 0.8281(3) 0.0397(12) Uani 1 1 d .
H44A H 1.1537 1.4198 0.8593 0.048 Uiso 1 1 calc R
C45 C 0.7346(4) 1.6133(5) 0.8640(2) 0.0331(11) Uani 1 1 d .
H45A H 0.8061 1.6408 0.8604 0.040 Uiso 1 1 calc R
C46 C 0.6894(5) 1.5937(5) 0.9219(2) 0.0352(12) Uani 1 1 d .
H46A H 0.7289 1.6091 0.9575 0.042 Uiso 1 1 calc R
C47 C 0.5868(4) 1.5516(5) 0.9299(2) 0.0305(11) Uani 1 1 d .
C48 C 0.5336(5) 1.5309(5) 0.8754(2) 0.0354(12) Uani 1 1 d .
H48A H 0.4633 1.5014 0.8778 0.043 Uiso 1 1 calc R
C49 C 0.5834(4) 1.5534(5) 0.8186(2) 0.0307(11) Uani 1 1 d .
H49A H 0.5459 1.5384 0.7822 0.037 Uiso 1 1 calc R
C50 C 0.5396(5) 1.5320(5) 0.9921(2) 0.0343(11) Uani 1 1 d .
C51 C 0.1816(6) 1.6676(6) 0.9515(3) 0.0504(16) Uani 1 1 d .
H51A H 0.2655 1.6363 0.9414 0.060 Uiso 1 1 calc R
C52 C 0.1392(5) 1.7882(6) 0.9630(2) 0.0471(14) Uani 1 1 d .
H52A H 0.1937 1.8382 0.9609 0.057 Uiso 1 1 calc R
C53 C 0.0176(5) 1.8376(6) 0.9775(2) 0.0439(14) Uani 1 1 d .
C54 C -0.0562(6) 1.7605(6) 0.9767(3) 0.0591(18) Uani 1 1 d .
H54A H -0.1416 1.7907 0.9841 0.071 Uiso 1 1 calc R
C55 C -0.0068(6) 1.6405(7) 0.9653(3) 0.0622(19) Uani 1 1 d .
H55A H -0.0601 1.5895 0.9657 0.075 Uiso 1 1 calc R
C56 C -0.0314(5) 1.9620(6) 0.9928(3) 0.0505(15) Uani 1 1 d .
H56A H -0.1187 1.9935 0.9927 0.061 Uiso 1 1 calc R
N1S N 1.0789(5) 1.6217(5) 0.5896(2) 0.0474(12) Uani 1 1 d .
N2S N 0.5811(8) 1.8456(7) 0.9923(5) 0.046(3) Uani 0.50 1 d P
C1S C 0.8589(5) 1.6885(5) 0.5416(2) 0.0404(13) Uani 1 1 d .
C2S C 0.8354(6) 1.6388(5) 0.4889(3) 0.0532(15) Uani 1 1 d .
H2SA H 0.9006 1.5814 0.4711 0.064 Uiso 1 1 calc R
C3S C 0.7177(7) 1.6727(7) 0.4624(4) 0.069(2) Uani 1 1 d .
H3SA H 0.7008 1.6383 0.4267 0.083 Uiso 1 1 calc R
C4S C 0.6245(6) 1.7578(7) 0.4892(4) 0.071(2) Uani 1 1 d .
H4SA H 0.5429 1.7810 0.4718 0.086 Uiso 1 1 calc R
C5S C 0.6486(6) 1.8095(6) 0.5406(3) 0.0602(18) Uani 1 1 d .
H5SA H 0.5841 1.8689 0.5578 0.072 Uiso 1 1 calc R
C6S C 0.7648(5) 1.7753(5) 0.5668(3) 0.0461(14) Uani 1 1 d .
H6SA H 0.7813 1.8108 0.6022 0.055 Uiso 1 1 calc R
C7S C 0.9798(6) 1.6531(5) 0.5685(2) 0.0416(13) Uani 1 1 d .
C8S C 0.3867(5) 1.9278(5) 0.8980(3) 0.0419(13) Uani 1 1 d .
C9S C 0.3609(7) 1.8609(7) 0.8535(3) 0.0599(18) Uani 1 1 d .
H9SA H 0.4147 1.7815 0.8485 0.072 Uiso 1 1 calc R
C10S C 0.2547(9) 1.9124(9) 0.8161(3) 0.073(3) Uani 1 1 d .
H10A H 0.2359 1.8676 0.7851 0.088 Uiso 1 1 calc R
C11S C 0.1771(7) 2.0252(9) 0.8229(4) 0.080(3) Uani 1 1 d .
H11A H 0.1044 2.0589 0.7971 0.096 Uiso 1 1 calc R
C12S C 0.2043(6) 2.0914(6) 0.8679(4) 0.0646(19) Uani 1 1 d .
H12B H 0.1497 2.1703 0.8731 0.077 Uiso 1 1 calc R
C13S C 0.3092(5) 2.0436(5) 0.9046(3) 0.0457(14) Uani 1 1 d D
C14S C 0.4898(10) 1.8814(9) 0.9472(5) 0.035(2) Uani 0.50 1 d P
C15S C 0.3617(11) 2.0976(11) 0.9530(5) 0.057(3) Uani 0.50 1 d PDU
H15A H 0.4377 2.0399 0.9702 0.086 Uiso 0.50 1 d PR
H15B H 0.3770 2.1726 0.9337 0.086 Uiso 0.50 1 d PR
H15C H 0.3045 2.1162 0.9859 0.086 Uiso 0.50 1 d PR

loop_
_atom_site_aniso_label
_atom_site_aniso_U_11
_atom_site_aniso_U_22
_atom_site_aniso_U_33
_atom_site_aniso_U_23
_atom_site_aniso_U_13
_atom_site_aniso_U_12
Zn1 0.0211(3) 0.0311(3) 0.0215(3) -0.0048(2) 0.00079(19) -0.0078(2)
N1 0.024(2) 0.031(2) 0.0211(18) -0.0053(15) 0.0015(15) -0.0079(17)
N2 0.0204(19) 0.033(2) 0.030(2) -0.0087(16) 0.0004(15) -0.0110(17)
N3 0.026(2) 0.030(2) 0.0264(19) -0.0074(16) -0.0026(16) -0.0078(17)
N4 0.024(2) 0.030(2) 0.0213(18) -0.0074(15) 0.0016(15) -0.0038(17)
N5 0.027(2) 0.034(2) 0.0234(19) -0.0063(16) -0.0007(15) -0.0113(18)
N6 0.043(3) 0.060(3) 0.055(3) 0.013(2) -0.014(2) -0.020(3)
C1 0.026(2) 0.031(3) 0.023(2) -0.0054(18) 0.0029(18) -0.011(2)
C2 0.022(2) 0.028(3) 0.036(3) -0.003(2) -0.0003(19) -0.002(2)
C3 0.026(2) 0.027(2) 0.034(2) -0.0076(19) 0.0022(19) -0.005(2)
C4 0.024(2) 0.028(2) 0.028(2) -0.0086(18) 0.0018(18) -0.0083(19)
C5 0.027(2) 0.026(2) 0.023(2) -0.0036(17) -0.0015(18) -0.006(2)
C6 0.027(2) 0.027(2) 0.023(2) -0.0067(18) -0.0008(18) -0.006(2)
C7 0.031(3) 0.030(3) 0.028(2) -0.0071(19) -0.0076(19) -0.007(2)
C8 0.021(2) 0.031(3) 0.031(2) -0.0070(19) -0.0066(18) -0.001(2)
C9 0.019(2) 0.030(2) 0.023(2) -0.0081(18) 0.0006(17) -0.0019(19)
C10 0.023(2) 0.034(3) 0.022(2) -0.0049(18) 0.0009(17) -0.009(2)
C11 0.027(2) 0.030(2) 0.021(2) -0.0063(18) 0.0038(17) -0.010(2)
C12 0.024(2) 0.030(3) 0.030(2) -0.0061(19) 0.0000(19) -0.004(2)
C13 0.030(3) 0.029(3) 0.029(2) -0.0079(19) 0.0015(19) -0.013(2)
C14 0.028(2) 0.033(3) 0.025(2) -0.0046(19) -0.0010(18) -0.014(2)
C15 0.029(2) 0.035(3) 0.023(2) -0.0061(19) 0.0004(18) -0.013(2)
C16 0.030(2) 0.024(2) 0.024(2) -0.0054(17) 0.0010(18) -0.008(2)
C17 0.030(3) 0.036(3) 0.027(2) -0.005(2) -0.0028(19) -0.015(2)
C18 0.026(2) 0.035(3) 0.033(3) -0.002(2) -0.0023(19) -0.012(2)
C19 0.024(2) 0.036(3) 0.024(2) -0.0023(19) 0.0010(18) -0.012(2)
C20 0.021(2) 0.033(3) 0.027(2) -0.0036(19) 0.0004(18) -0.009(2)
C21 0.021(2) 0.026(2) 0.024(2) -0.0062(18) -0.0004(17) -0.0012(19)
C22 0.030(3) 0.033(3) 0.026(2) -0.0047(19) 0.0021(19) -0.009(2)
C23 0.028(2) 0.032(3) 0.023(2) -0.0058(19) -0.0023(18) -0.002(2)
C24 0.033(3) 0.029(3) 0.031(3) -0.008(2) -0.005(2) -0.005(2)
C25 0.030(3) 0.032(3) 0.030(2) -0.006(2) -0.002(2) -0.009(2)
C26 0.023(2) 0.035(3) 0.027(2) -0.0075(19) -0.0003(18) -0.005(2)
C27 0.023(2) 0.027(2) 0.024(2) -0.0073(18) 0.0000(17) -0.0025(19)
C28 0.029(2) 0.028(2) 0.027(2) -0.0031(18) -0.0006(19) -0.006(2)
C29 0.032(3) 0.032(3) 0.027(2) -0.0074(19) -0.001(2) -0.001(2)
C30 0.022(2) 0.037(3) 0.029(2) -0.007(2) -0.0056(19) -0.001(2)
C31 0.026(2) 0.033(3) 0.030(2) -0.006(2) -0.0046(19) -0.007(2)
C32 0.028(2) 0.029(3) 0.027(2) -0.0071(19) 0.0011(19) -0.007(2)
C33 0.025(2) 0.036(3) 0.027(2) -0.0051(19) -0.0080(19) -0.010(2)
C34 0.039(3) 0.041(3) 0.035(3) -0.008(2) -0.002(2) -0.017(3)
C35 0.044(3) 0.041(3) 0.036(3) -0.004(2) -0.004(2) -0.022(3)
C36 0.044(3) 0.037(3) 0.043(3) -0.008(2) -0.015(2) -0.010(3)
C37 0.042(3) 0.042(3) 0.032(3) -0.010(2) -0.003(2) -0.009(3)
C38 0.031(3) 0.032(3) 0.036(3) -0.008(2) 0.000(2) -0.010(2)
C39 0.024(2) 0.036(3) 0.038(3) -0.008(2) -0.002(2) -0.012(2)
C40 0.026(3) 0.037(3) 0.042(3) -0.010(2) 0.003(2) -0.006(2)
C41 0.027(3) 0.037(3) 0.064(4) -0.019(3) 0.004(3) -0.005(2)
C42 0.027(3) 0.034(3) 0.069(4) -0.018(3) -0.009(3) -0.004(2)
C43 0.042(3) 0.037(3) 0.062(4) -0.004(3) -0.016(3) -0.014(3)
C44 0.035(3) 0.042(3) 0.044(3) -0.004(2) -0.008(2) -0.014(2)
C45 0.028(3) 0.049(3) 0.027(2) -0.007(2) -0.0006(19) -0.017(2)
C46 0.039(3) 0.049(3) 0.023(2) -0.005(2) -0.002(2) -0.022(3)
C47 0.028(2) 0.039(3) 0.023(2) -0.001(2) 0.0020(19) -0.009(2)
C48 0.031(3) 0.051(3) 0.029(3) -0.006(2) 0.002(2) -0.019(2)
C49 0.028(2) 0.043(3) 0.026(2) -0.007(2) 0.0001(19) -0.017(2)
C50 0.033(3) 0.050(3) 0.024(2) -0.006(2) 0.0027(19) -0.019(2)
C51 0.042(3) 0.074(5) 0.036(3) 0.007(3) -0.013(2) -0.025(3)
C52 0.042(3) 0.062(4) 0.039(3) 0.001(3) -0.011(2) -0.019(3)
C53 0.032(3) 0.058(4) 0.039(3) 0.009(3) -0.008(2) -0.014(3)
C54 0.037(3) 0.060(4) 0.074(4) 0.012(3) -0.011(3) -0.014(3)
C55 0.031(3) 0.062(5) 0.088(5) 0.012(4) -0.015(3) -0.013(3)
C56 0.035(3) 0.065(4) 0.049(3) 0.009(3) -0.009(3) -0.018(3)
N1S 0.053(3) 0.050(3) 0.043(3) -0.006(2) 0.003(2) -0.019(3)
N2S 0.044(5) 0.006(4) 0.074(7) 0.005(4) 0.046(5) 0.006(4)
C1S 0.050(3) 0.037(3) 0.036(3) -0.002(2) 0.006(2) -0.017(3)
C2S 0.059(4) 0.036(3) 0.061(4) -0.010(3) -0.001(3) -0.007(3)
C3S 0.064(5) 0.059(5) 0.081(5) -0.003(4) -0.022(4) -0.017(4)
C4S 0.046(4) 0.066(5) 0.092(6) 0.034(4) -0.014(4) -0.020(4)
C5S 0.060(4) 0.054(4) 0.058(4) 0.008(3) 0.024(3) -0.011(3)
C6S 0.049(4) 0.036(3) 0.050(3) 0.000(3) 0.015(3) -0.010(3)
C7S 0.056(4) 0.039(3) 0.034(3) -0.009(2) 0.010(3) -0.019(3)
C8S 0.044(3) 0.041(3) 0.046(3) -0.007(2) 0.003(3) -0.020(3)
C9S 0.075(5) 0.062(4) 0.059(4) -0.028(3) 0.033(4) -0.038(4)
C10S 0.115(7) 0.115(7) 0.029(3) -0.017(4) 0.015(4) -0.090(6)
C11S 0.067(5) 0.121(7) 0.064(5) 0.035(5) -0.030(4) -0.067(5)
C12S 0.041(4) 0.052(4) 0.094(5) 0.012(4) -0.011(4) -0.014(3)
C13S 0.045(3) 0.041(3) 0.053(3) -0.008(3) -0.003(3) -0.016(3)
C14S 0.051(7) 0.016(5) 0.049(6) -0.015(4) 0.026(5) -0.021(5)
C15S 0.055(4) 0.053(4) 0.059(4) 0.000(3) 0.009(3) -0.011(3)

loop_
_atom_type_symbol
_atom_type_description
_atom_type_scat_dispersion_real
_atom_type_scat_dispersion_imag
_atom_type_scat_source
C C 0.0033 0.0016 'International Tables Vol C Tables 4.2.6.8 and 6.1.1.4'
H H 0.0000 0.0000 'International Tables Vol C Tables 4.2.6.8 and 6.1.1.4'
N N 0.0061 0.0033 'International Tables Vol C Tables 4.2.6.8 and 6.1.1.4'
Zn Zn 0.2839 1.4301 'International Tables Vol C Tables 4.2.6.8 and 6.1.1.4'

loop_
_geom_angle_atom_site_label_1
_geom_angle_atom_site_label_2
_geom_angle_atom_site_label_3
_geom_angle
_geom_angle_site_symmetry_1
_geom_angle_site_symmetry_3
N1 Zn1 N4 89.41(14) . .
N1 Zn1 N2 88.45(15) . .
N4 Zn1 N2 163.68(14) . .
N1 Zn1 N3 161.95(14) . .
N4 Zn1 N3 88.70(14) . .
N2 Zn1 N3 88.34(15) . .
N1 Zn1 N5 103.51(15) . .
N4 Zn1 N5 100.63(14) . .
N2 Zn1 N5 95.59(14) . .
N3 Zn1 N5 94.47(15) . .
C4 N1 C1 106.4(4) . .
C4 N1 Zn1 126.4(3) . .
C1 N1 Zn1 126.5(3) . .
C19 N2 C16 106.6(4) . .
C19 N2 Zn1 125.4(3) . .
C16 N2 Zn1 125.8(3) . .
C11 N3 C14 106.8(4) . .
C11 N3 Zn1 126.3(3) . .
C14 N3 Zn1 125.8(3) . .
C9 N4 C6 106.6(4) . .
C9 N4 Zn1 127.1(3) . .
C6 N4 Zn1 126.3(3) . .
C49 N5 C45 116.9(4) . .
C49 N5 Zn1 120.7(3) . .
C45 N5 Zn1 121.6(3) . .
C55 N6 C51 116.2(6) . .
N1 C1 C20 125.5(4) . .
N1 C1 C2 109.7(4) . .
C20 C1 C2 124.7(4) . .
C3 C2 C1 107.5(4) . .
C2 C3 C4 106.1(4) . .
N1 C4 C5 125.6(4) . .
N1 C4 C3 110.2(4) . .
C5 C4 C3 124.2(4) . .
C6 C5 C4 125.2(4) . .
C6 C5 C21 118.0(4) . .
C4 C5 C21 116.7(4) . .
N4 C6 C5 126.1(4) . .
N4 C6 C7 109.5(4) . .
C5 C6 C7 124.3(4) . .
C8 C7 C6 107.2(4) . .
C7 C8 C9 107.4(4) . .
N4 C9 C10 125.4(4) . .
N4 C9 C8 109.4(4) . .
C10 C9 C8 125.0(4) . .
C11 C10 C9 125.3(4) . .
C11 C10 C27 117.8(4) . .
C9 C10 C27 116.9(4) . .
N3 C11 C10 125.8(4) . .
N3 C11 C12 109.0(4) . .
C10 C11 C12 125.2(4) . .
C13 C12 C11 107.5(4) . .
C12 C13 C14 107.5(4) . .
N3 C14 C15 125.7(4) . .
N3 C14 C13 109.1(4) . .
C15 C14 C13 125.1(4) . .
C14 C15 C16 125.2(4) . .
C14 C15 C33 117.5(4) . .
C16 C15 C33 117.3(4) . .
N2 C16 C15 126.0(4) . .
N2 C16 C17 109.4(4) . .
C15 C16 C17 124.6(4) . .
C18 C17 C16 107.0(4) . .
C17 C18 C19 107.1(4) . .
N2 C19 C20 126.0(4) . .
N2 C19 C18 109.8(4) . .
C20 C19 C18 124.1(4) . .
C1 C20 C19 124.9(4) . .
C1 C20 C39 116.5(4) . .
C19 C20 C39 118.6(4) . .
C26 C21 C22 118.5(4) . .
C26 C21 C5 120.5(4) . .
C22 C21 C5 121.0(4) . .
C23 C22 C21 120.9(4) . .
C22 C23 C24 120.1(4) . .
C25 C24 C23 119.9(5) . .
C24 C25 C26 119.8(5) . .
C21 C26 C25 120.7(4) . .
C32 C27 C28 117.8(4) . .
C32 C27 C10 120.8(4) . .
C28 C27 C10 121.4(4) . .
C29 C28 C27 120.8(5) . .
C28 C29 C30 120.9(5) . .
C29 C30 C31 119.3(4) . .
C32 C31 C30 119.9(5) . .
C31 C32 C27 121.3(4) . .
C38 C33 C34 117.7(5) . .
C38 C33 C15 120.8(4) . .
C34 C33 C15 121.5(4) . .
C35 C34 C33 121.3(5) . .
C34 C35 C36 119.9(5) . .
C35 C36 C37 120.3(5) . .
C36 C37 C38 119.0(5) . .
C33 C38 C37 121.7(5) . .
C40 C39 C44 118.7(5) . .
C40 C39 C20 120.6(4) . .
C44 C39 C20 120.7(4) . .
C39 C40 C41 120.9(5) . .
C42 C41 C40 119.4(5) . .
C41 C42 C43 121.0(5) . .
C42 C43 C44 119.0(5) . .
C43 C44 C39 121.0(5) . .
N5 C45 C46 122.5(4) . .
C45 C46 C47 121.1(4) . .
C46 C47 C48 116.2(4) . .
C46 C47 C50 120.2(4) . .
C48 C47 C50 123.6(4) . .
C49 C48 C47 119.6(5) . .
N5 C49 C48 123.7(4) . .
C50 C50 C47 125.6(6) 2_687 .
N6 C51 C52 123.1(6) . .
C51 C52 C53 120.2(6) . .
C54 C53 C52 116.0(6) . .
C54 C53 C56 121.0(6) . .
C52 C53 C56 123.0(5) . .
C55 C54 C53 120.3(6) . .
N6 C55 C54 124.0(6) . .
C56 C56 C53 127.6(7) 2_597 .
C14S N2S C15S 139.9(8) . 2_697
C6S C1S C2S 120.1(6) . .
C6S C1S C7S 120.0(5) . .
C2S C1S C7S 119.8(5) . .
C3S C2S C1S 120.2(6) . .
C2S C3S C4S 118.6(7) . .
C5S C4S C3S 121.1(7) . .
C6S C5S C4S 120.1(6) . .
C5S C6S C1S 119.8(6) . .
N1S C7S C1S 178.3(6) . .
C13S C8S C9S 120.7(6) . .
C13S C8S C14S 113.3(6) . .
C9S C8S C14S 125.7(6) . .
C8S C9S C10S 118.4(7) . .
C11S C10S C9S 121.3(6) . .
C10S C11S C12S 119.7(7) . .
C13S C12S C11S 120.2(7) . .
C12S C13S C8S 119.8(6) . .
C12S C13S C15S 130.5(7) . .
C8S C13S C15S 109.7(7) . .
N2S C14S C8S 177.1(8) . .
C13S C15S N2S 178.5(10) . 2_697

loop_
_geom_bond_atom_site_label_1
_geom_bond_atom_site_label_2
_geom_bond_distance
_geom_bond_site_symmetry_2
Zn1 N1 2.055(4) .
Zn1 N4 2.062(4) .
Zn1 N2 2.066(4) .
Zn1 N3 2.073(4) .
Zn1 N5 2.151(4) .
N1 C4 1.370(6) .
N1 C1 1.371(6) .
N2 C19 1.368(6) .
N2 C16 1.371(6) .
N3 C11 1.377(6) .
N3 C14 1.379(6) .
N4 C9 1.371(5) .
N4 C6 1.371(6) .
N5 C49 1.333(6) .
N5 C45 1.350(6) .
N6 C55 1.316(8) .
N6 C51 1.345(7) .
C1 C20 1.399(6) .
C1 C2 1.436(6) .
C2 C3 1.362(6) .
C3 C4 1.443(6) .
C4 C5 1.410(6) .
C5 C6 1.393(6) .
C5 C21 1.490(6) .
C6 C7 1.434(6) .
C7 C8 1.348(6) .
C8 C9 1.434(6) .
C9 C10 1.413(6) .
C10 C11 1.395(6) .
C10 C27 1.491(6) .
C11 C12 1.444(6) .
C12 C13 1.344(6) .
C13 C14 1.441(7) .
C14 C15 1.393(6) .
C15 C16 1.401(6) .
C15 C33 1.487(6) .
C16 C17 1.444(6) .
C17 C18 1.350(7) .
C18 C19 1.435(6) .
C19 C20 1.400(7) .
C20 C39 1.491(6) .
C21 C26 1.381(6) .
C21 C22 1.392(6) .
C22 C23 1.376(6) .
C23 C24 1.383(7) .
C24 C25 1.373(6) .
C25 C26 1.397(6) .
C27 C32 1.392(6) .
C27 C28 1.394(6) .
C28 C29 1.374(6) .
C29 C30 1.378(7) .
C30 C31 1.383(7) .
C31 C32 1.383(6) .
C33 C38 1.373(7) .
C33 C34 1.404(7) .
C34 C35 1.375(7) .
C35 C36 1.380(7) .
C36 C37 1.383(7) .
C37 C38 1.400(7) .
C39 C40 1.370(7) .
C39 C44 1.383(7) .
C40 C41 1.385(7) .
C41 C42 1.363(8) .
C42 C43 1.376(8) .
C43 C44 1.377(7) .
C45 C46 1.362(6) .
C46 C47 1.383(6) .
C47 C48 1.397(7) .
C47 C50 1.454(6) .
C48 C49 1.369(6) .
C50 C50 1.329(9) 2_687
C51 C52 1.369(9) .
C52 C53 1.382(8) .
C53 C54 1.378(8) .
C53 C56 1.440(9) .
C54 C55 1.369(9) .
C56 C56 1.335(11) 2_597
N1S C7S 1.152(7) .
N2S C14S 1.357(15) .
N2S C15S 1.634(13) 2_697
C1S C6S 1.388(8) .
C1S C2S 1.389(8) .
C1S C7S 1.416(8) .
C2S C3S 1.382(9) .
C3S C4S 1.388(10) .
C4S C5S 1.381(10) .
C5S C6S 1.364(9) .
C8S C13S 1.378(8) .
C8S C9S 1.379(8) .
C8S C14S 1.509(13) .
C9S C10S 1.385(11) .
C10S C11S 1.352(11) .
C11S C12S 1.387(11) .
C12S C13S 1.362(8) .
C13S C15S 1.482(3) .
C15S N2S 1.634(13) 2_697

loop_
_geom_torsion_atom_site_label_1
_geom_torsion_atom_site_label_2
_geom_torsion_atom_site_label_3
_geom_torsion_atom_site_label_4
_geom_torsion
_geom_torsion_site_symmetry_1
_geom_torsion_site_symmetry_4
N4 Zn1 N1 C4 -10.7(4) . .
N2 Zn1 N1 C4 -174.5(4) . .
N3 Zn1 N1 C4 -94.7(6) . .
N5 Zn1 N1 C4 90.1(4) . .
N4 Zn1 N1 C1 -179.9(4) . .
N2 Zn1 N1 C1 16.3(4) . .
N3 Zn1 N1 C1 96.1(5) . .
N5 Zn1 N1 C1 -79.1(4) . .
N1 Zn1 N2 C19 -18.8(4) . .
N4 Zn1 N2 C19 -101.3(6) . .
N3 Zn1 N2 C19 179.0(4) . .
N5 Zn1 N2 C19 84.7(4) . .
N1 Zn1 N2 C16 -179.8(4) . .
N4 Zn1 N2 C16 97.6(6) . .
N3 Zn1 N2 C16 18.0(4) . .
N5 Zn1 N2 C16 -76.4(4) . .
N1 Zn1 N3 C11 96.6(6) . .
N4 Zn1 N3 C11 12.5(4) . .
N2 Zn1 N3 C11 176.4(4) . .
N5 Zn1 N3 C11 -88.1(4) . .
N1 Zn1 N3 C14 -97.0(5) . .
N4 Zn1 N3 C14 178.9(4) . .
N2 Zn1 N3 C14 -17.2(4) . .
N5 Zn1 N3 C14 78.3(4) . .
N1 Zn1 N4 C9 -171.7(4) . .
N2 Zn1 N4 C9 -89.3(6) . .
N3 Zn1 N4 C9 -9.7(4) . .
N5 Zn1 N4 C9 84.6(4) . .
N1 Zn1 N4 C6 6.9(4) . .
N2 Zn1 N4 C6 89.3(6) . .
N3 Zn1 N4 C6 168.9(4) . .
N5 Zn1 N4 C6 -96.8(4) . .
N1 Zn1 N5 C49 -95.8(4) . .
N4 Zn1 N5 C49 -3.8(4) . .
N2 Zn1 N5 C49 174.5(4) . .
N3 Zn1 N5 C49 85.7(4) . .
N1 Zn1 N5 C45 94.4(4) . .
N4 Zn1 N5 C45 -173.6(4) . .
N2 Zn1 N5 C45 4.7(4) . .
N3 Zn1 N5 C45 -84.1(4) . .
C4 N1 C1 C20 179.4(4) . .
Zn1 N1 C1 C20 -9.7(6) . .
C4 N1 C1 C2 -1.1(5) . .
Zn1 N1 C1 C2 169.8(3) . .
N1 C1 C2 C3 1.1(5) . .
C20 C1 C2 C3 -179.4(4) . .
C1 C2 C3 C4 -0.6(5) . .
C1 N1 C4 C5 -179.8(4) . .
Zn1 N1 C4 C5 9.2(6) . .
C1 N1 C4 C3 0.8(5) . .
Zn1 N1 C4 C3 -170.2(3) . .
C2 C3 C4 N1 -0.1(5) . .
C2 C3 C4 C5 -179.5(4) . .
N1 C4 C5 C6 0.4(7) . .
C3 C4 C5 C6 179.7(4) . .
N1 C4 C5 C21 178.7(4) . .
C3 C4 C5 C21 -2.0(6) . .
C9 N4 C6 C5 177.9(4) . .
Zn1 N4 C6 C5 -1.0(6) . .
C9 N4 C6 C7 0.6(5) . .
Zn1 N4 C6 C7 -178.2(3) . .
C4 C5 C6 N4 -4.8(7) . .
C21 C5 C6 N4 176.9(4) . .
C4 C5 C6 C7 172.0(4) . .
C21 C5 C6 C7 -6.3(7) . .
N4 C6 C7 C8 -1.1(5) . .
C5 C6 C7 C8 -178.3(4) . .
C6 C7 C8 C9 1.0(5) . .
C6 N4 C9 C10 -175.0(4) . .
Zn1 N4 C9 C10 3.8(6) . .
C6 N4 C9 C8 0.0(5) . .
Zn1 N4 C9 C8 178.8(3) . .
C7 C8 C9 N4 -0.7(5) . .
C7 C8 C9 C10 174.3(4) . .
N4 C9 C10 C11 4.0(7) . .
C8 C9 C10 C11 -170.2(4) . .
N4 C9 C10 C27 -176.1(4) . .
C8 C9 C10 C27 9.7(7) . .
C14 N3 C11 C10 -178.4(4) . .
Zn1 N3 C11 C10 -9.9(6) . .
C14 N3 C11 C12 0.5(5) . .
Zn1 N3 C11 C12 169.1(3) . .
C9 C10 C11 N3 -0.7(7) . .
C27 C10 C11 N3 179.4(4) . .
C9 C10 C11 C12 -179.5(4) . .
C27 C10 C11 C12 0.6(7) . .
N3 C11 C12 C13 -0.7(5) . .
C10 C11 C12 C13 178.3(4) . .
C11 C12 C13 C14 0.5(5) . .
C11 N3 C14 C15 179.6(4) . .
Zn1 N3 C14 C15 11.0(6) . .
C11 N3 C14 C13 -0.2(5) . .
Zn1 N3 C14 C13 -168.8(3) . .
C12 C13 C14 N3 -0.2(5) . .
C12 C13 C14 C15 180.0(4) . .
N3 C14 C15 C16 2.1(7) . .
C13 C14 C15 C16 -178.1(4) . .
N3 C14 C15 C33 -177.2(4) . .
C13 C14 C15 C33 2.7(7) . .
C19 N2 C16 C15 -176.7(4) . .
Zn1 N2 C16 C15 -12.8(6) . .
C19 N2 C16 C17 0.0(5) . .
Zn1 N2 C16 C17 164.0(3) . .
C14 C15 C16 N2 -1.1(7) . .
C33 C15 C16 N2 178.1(4) . .
C14 C15 C16 C17 -177.4(4) . .
C33 C15 C16 C17 1.8(7) . .
N2 C16 C17 C18 0.9(5) . .
C15 C16 C17 C18 177.7(4) . .
C16 C17 C18 C19 -1.4(5) . .
C16 N2 C19 C20 179.3(4) . .
Zn1 N2 C19 C20 15.3(6) . .
C16 N2 C19 C18 -0.9(5) . .
Zn1 N2 C19 C18 -164.9(3) . .
C17 C18 C19 N2 1.5(5) . .
C17 C18 C19 C20 -178.8(4) . .
N1 C1 C20 C19 -1.8(7) . .
C2 C1 C20 C19 178.8(4) . .
N1 C1 C20 C39 179.3(4) . .
C2 C1 C20 C39 -0.1(7) . .
N2 C19 C20 C1 -1.4(7) . .
C18 C19 C20 C1 178.9(4) . .
N2 C19 C20 C39 177.6(4) . .
C18 C19 C20 C39 -2.2(7) . .
C6 C5 C21 C26 -76.4(6) . .
C4 C5 C21 C26 105.1(5) . .
C6 C5 C21 C22 104.7(5) . .
C4 C5 C21 C22 -73.7(6) . .
C26 C21 C22 C23 0.8(7) . .
C5 C21 C22 C23 179.7(4) . .
C21 C22 C23 C24 -1.7(7) . .
C22 C23 C24 C25 1.0(7) . .
C23 C24 C25 C26 0.4(7) . .
C22 C21 C26 C25 0.6(7) . .
C5 C21 C26 C25 -178.3(4) . .
C24 C25 C26 C21 -1.2(7) . .
C11 C10 C27 C32 -121.4(5) . .
C9 C10 C27 C32 58.7(6) . .
C11 C10 C27 C28 58.2(6) . .
C9 C10 C27 C28 -121.7(5) . .
C32 C27 C28 C29 0.5(7) . .
C10 C27 C28 C29 -179.1(4) . .
C27 C28 C29 C30 1.3(7) . .
C28 C29 C30 C31 -2.2(7) . .
C29 C30 C31 C32 1.3(7) . .
C30 C31 C32 C27 0.5(7) . .
C28 C27 C32 C31 -1.4(7) . .
C10 C27 C32 C31 178.2(4) . .
C14 C15 C33 C38 72.5(6) . .
C16 C15 C33 C38 -106.8(5) . .
C14 C15 C33 C34 -109.1(5) . .
C16 C15 C33 C34 71.7(6) . .
C38 C33 C34 C35 -0.6(7) . .
C15 C33 C34 C35 -179.1(5) . .
C33 C34 C35 C36 1.1(8) . .
C34 C35 C36 C37 -1.6(8) . .
C35 C36 C37 C38 1.4(8) . .
C34 C33 C38 C37 0.4(7) . .
C15 C33 C38 C37 179.0(5) . .
C36 C37 C38 C33 -0.8(8) . .
C1 C20 C39 C40 74.6(6) . .
C19 C20 C39 C40 -104.4(5) . .
C1 C20 C39 C44 -104.3(5) . .
C19 C20 C39 C44 76.7(6) . .
C44 C39 C40 C41 1.4(8) . .
C20 C39 C40 C41 -177.5(5) . .
C39 C40 C41 C42 0.1(8) . .
C40 C41 C42 C43 -1.4(8) . .
C41 C42 C43 C44 1.2(8) . .
C42 C43 C44 C39 0.3(8) . .
C40 C39 C44 C43 -1.6(8) . .
C20 C39 C44 C43 177.3(5) . .
C49 N5 C45 C46 -1.7(7) . .
Zn1 N5 C45 C46 168.4(4) . .
N5 C45 C46 C47 1.1(8) . .
C45 C46 C47 C48 0.0(8) . .
C45 C46 C47 C50 -179.6(5) . .
C46 C47 C48 C49 -0.5(8) . .
C50 C47 C48 C49 179.2(5) . .
C45 N5 C49 C48 1.3(7) . .
Zn1 N5 C49 C48 -169.0(4) . .
C47 C48 C49 N5 -0.2(8) . .
C46 C47 C50 C50 -164.6(7) . 2_687
C48 C47 C50 C50 15.8(10) . 2_687
C55 N6 C51 C52 2.8(8) . .
N6 C51 C52 C53 -0.3(8) . .
C51 C52 C53 C54 -2.8(8) . .
C51 C52 C53 C56 177.2(5) . .
C52 C53 C54 C55 3.4(9) . .
C56 C53 C54 C55 -176.6(6) . .
C51 N6 C55 C54 -2.2(9) . .
C53 C54 C55 N6 -1.0(10) . .
C54 C53 C56 C56 166.1(7) . 2_597
C52 C53 C56 C56 -13.9(11) . 2_597
C6S C1S C2S C3S -2.0(9) . .
C7S C1S C2S C3S 179.9(6) . .
C1S C2S C3S C4S 0.7(10) . .
C2S C3S C4S C5S 0.9(10) . .
C3S C4S C5S C6S -1.3(10) . .
C4S C5S C6S C1S 0.0(9) . .
C2S C1S C6S C5S 1.6(8) . .
C7S C1S C6S C5S 179.7(5) . .
C6S C1S C7S N1S 164(21) . .
C2S C1S C7S N1S -18(22) . .
C13S C8S C9S C10S -0.7(9) . .
C14S C8S C9S C10S 173.0(6) . .
C8S C9S C10S C11S -0.3(9) . .
C9S C10S C11S C12S 0.4(10) . .
C10S C11S C12S C13S 0.6(10) . .
C11S C12S C13S C8S -1.6(9) . .
C11S C12S C13S C15S 176.5(8) . .
C9S C8S C13S C12S 1.6(9) . .
C14S C8S C13S C12S -172.8(6) . .
C9S C8S C13S C15S -176.8(7) . .
C14S C8S C13S C15S 8.8(9) . .
C15S N2S C14S C8S 3(17) 2_697 .
C13S C8S C14S N2S -13(17) . .
C9S C8S C14S N2S 173(16) . .
C12S C13S C15S N2S 113(41) . 2_697
C8S C13S C15S N2S -69(41) . 2_697
